data_7105720
loop_
_publ_author_name
'Pierrick Nun'
'Sylvain Gaillard'
'Alexandra Slawin'
'Steven P. Nolan'

_publ_section_title
;
 Ligand influence in the selective gold-mediated synthesis of allenes
 (gold-NHC complexes)
;
_journal_name_full Chem.Commun.
_journal_page_first 9113
_journal_paper_doi 10.1039/c0cc03071f
_journal_volume 46
_journal_year 2010
_chemical_formula_moiety 'C27 H37 Au N2 O'
_chemical_formula_sum 'C27 H37 Au N2 O'
_chemical_formula_weight 602.55
_chemical_name_systematic
;
?
;
_space_group_IT_number 14
_symmetry_cell_setting monoclinic
_symmetry_space_group_name_Hall '-P 2ybc'
_symmetry_space_group_name_H-M 'P 1 21/c 1'
_atom_sites_solution_hydrogens geom
_atom_sites_solution_primary direct
_atom_sites_solution_secondary difmap
_audit_creation_method SHELXL-97
_cell_angle_alpha 90.00
_cell_angle_beta 95.899(7)
_cell_angle_gamma 90.00
_cell_formula_units_Z 4
_cell_length_a 12.239(4)
_cell_length_b 9.380(2)
_cell_length_c 23.006(7)
_cell_measurement_reflns_used 7429
_cell_measurement_temperature 93(2)
_cell_measurement_theta_max 28.4279
_cell_measurement_theta_min 2.3141
_cell_volume 2627.1(13)
_computing_cell_refinement 'CrystalClear (Rigaku Corp., 2004)'
_computing_data_collection 'CrystalClear (Rigaku Corp., 2004)'
_computing_data_reduction 'CrystalClear (Rigaku Corp., 2004)'
_computing_molecular_graphics 'Bruker SHELXTL'
_computing_publication_material 'Bruker SHELXTL'
_computing_structure_refinement 'SHELXL-97 (Sheldrick, 1997)'
_computing_structure_solution 'SHELXS-97 (Sheldrick, 1990)'
_diffrn_ambient_temperature 93(2)
_diffrn_measured_fraction_theta_full 0.989
_diffrn_measured_fraction_theta_max 0.982
_diffrn_measurement_device_type CCD
_diffrn_measurement_method '\w and \f scans'
_diffrn_radiation_monochromator confocal
_diffrn_radiation_source 'rotating anode'
_diffrn_radiation_type MoK\a
_diffrn_radiation_wavelength 0.71073
_diffrn_reflns_av_R_equivalents 0.0822
_diffrn_reflns_av_sigmaI/netI 0.0935
_diffrn_reflns_limit_h_max 11
_diffrn_reflns_limit_h_min -14
_diffrn_reflns_limit_k_max 10
_diffrn_reflns_limit_k_min -10
_diffrn_reflns_limit_l_max 26
_diffrn_reflns_limit_l_min -27
_diffrn_reflns_number 16266
_diffrn_reflns_theta_full 25.00
_diffrn_reflns_theta_max 25.39
_diffrn_reflns_theta_min 2.35
_exptl_absorpt_coefficient_mu 5.619
_exptl_absorpt_correction_T_max 1.0000
_exptl_absorpt_correction_T_min 0.6773
_exptl_absorpt_correction_type multi-scan
_exptl_absorpt_process_details 'Jacobson, R. (1998) Private communication'
_exptl_crystal_colour Colorless
_exptl_crystal_density_diffrn 1.523
_exptl_crystal_density_method 'not measured'
_exptl_crystal_description Prism
_exptl_crystal_F_000 1200
_exptl_crystal_size_max 0.0800
_exptl_crystal_size_mid 0.0800
_exptl_crystal_size_min 0.0800
_refine_diff_density_max 3.086
_refine_diff_density_min -2.086
_refine_diff_density_rms 0.213
_refine_ls_extinction_method none
_refine_ls_goodness_of_fit_ref 1.087
_refine_ls_hydrogen_treatment mixed
_refine_ls_matrix_type full
_refine_ls_number_parameters 284
_refine_ls_number_reflns 4741
_refine_ls_number_restraints 14
_refine_ls_restrained_S_all 1.087
_refine_ls_R_factor_all 0.0756
_refine_ls_R_factor_gt 0.0546
_refine_ls_shift/su_max 0.053
_refine_ls_shift/su_mean 0.001
_refine_ls_structure_factor_coef Fsqd
_refine_ls_weighting_details 'calc w=1/[\s^2^(Fo^2^)+(0.0672P)^2^+1.3609P] where P=(Fo^2^+2Fc^2^)/3'
_refine_ls_weighting_scheme calc
_refine_ls_wR_factor_gt 0.1347
_refine_ls_wR_factor_ref 0.1547
_reflns_number_gt 3627
_reflns_number_total 4741
_reflns_threshold_expression >2sigma(I)
_cod_data_source_file C0CC03071F.TXT
_cod_data_source_block snsg18
_cod_depositor_comments
;
The following automatic conversions were performed:
'_symmetry_cell_setting' value 'Monoclinic' changed to 'monoclinic'
according to '/home/saulius/struct/CIF-dictionaries/cif_core.dic'
dictionary named 'cif_core.dic' version 2.4.1 from 2010-06-29.

Automatic conversion script
Id: cif_fix_enum 1527 2010-12-29 10:47:43Z saulius 
;
_cod_original_cell_volume 2627.3(12)
_cod_original_sg_symbol_H-M P2(1)/c
_cod_database_code 7105720

loop_
_symmetry_equiv_pos_as_xyz
'x, y, z'
'-x, y+1/2, -z+1/2'
'-x, -y, -z'
'x, -y-1/2, z-1/2'

loop_
_atom_site_label
_atom_site_type_symbol
_atom_site_fract_x
_atom_site_fract_y
_atom_site_fract_z
_atom_site_U_iso_or_equiv
_atom_site_adp_type
_atom_site_occupancy
_atom_site_symmetry_multiplicity
_atom_site_calc_flag
_atom_site_refinement_flags
_atom_site_disorder_assembly
_atom_site_disorder_group
Au1 Au 0.80620(3) 0.53369(4) 0.107784(15) 0.02991(17) Uani 1 1 d D . .
O1 O 0.8120(4) 0.3126(6) 0.1030(2) 0.0219(14) Uani 1 1 d DU . .
H1O H 0.740(2) 0.272(3) 0.093(4) 0.033 Uiso 1 1 d D . .
C1 C 0.7930(7) 0.7391(10) 0.1109(4) 0.028(2) Uani 1 1 d . . .
N2 N 0.8647(6) 0.8420(8) 0.1329(3) 0.0290(18) Uani 1 1 d . . .
C3 C 0.8212(7) 0.9772(9) 0.1259(4) 0.025(2) Uani 1 1 d U . .
H3A H 0.8564 1.0641 0.1379 0.030 Uiso 1 1 calc R . .
C4 C 0.7205(8) 0.9621(9) 0.0994(4) 0.027(2) Uani 1 1 d . . .
H4A H 0.6697 1.0366 0.0889 0.033 Uiso 1 1 calc R . .
N5 N 0.7033(6) 0.8189(7) 0.0898(3) 0.0259(17) Uani 1 1 d . . .
C6 C 0.9749(7) 0.8135(9) 0.1632(4) 0.027(2) Uani 1 1 d . . .
C7 C 0.9854(8) 0.8078(9) 0.2244(4) 0.030(2) Uani 1 1 d . . .
C8 C 1.0918(8) 0.7887(10) 0.2519(5) 0.036(2) Uani 1 1 d . . .
H8A H 1.1035 0.7840 0.2933 0.044 Uiso 1 1 calc R . .
C9 C 1.1790(8) 0.7766(11) 0.2196(5) 0.045(3) Uani 1 1 d . . .
H9A H 1.2506 0.7652 0.2393 0.054 Uiso 1 1 calc R . .
C10 C 1.1669(8) 0.7803(11) 0.1592(5) 0.044(3) Uani 1 1 d . . .
H10A H 1.2292 0.7708 0.1380 0.052 Uiso 1 1 calc R . .
C11 C 1.0600(7) 0.7987(8) 0.1288(4) 0.024(2) Uani 1 1 d . . .
C12 C 0.8873(7) 0.8192(10) 0.2599(4) 0.033(2) Uani 1 1 d . . .
H12A H 0.8269 0.8686 0.2350 0.040 Uiso 1 1 calc R . .
C13 C 0.9119(9) 0.9063(11) 0.3152(4) 0.044(3) Uani 1 1 d . . .
H13A H 0.9373 1.0014 0.3052 0.066 Uiso 1 1 calc R . .
H13B H 0.9692 0.8587 0.3411 0.066 Uiso 1 1 calc R . .
H13C H 0.8451 0.9150 0.3350 0.066 Uiso 1 1 calc R . .
C14 C 0.8456(9) 0.6702(11) 0.2741(5) 0.046(3) Uani 1 1 d . . .
H14A H 0.8294 0.6160 0.2379 0.068 Uiso 1 1 calc R . .
H14B H 0.7788 0.6790 0.2939 0.068 Uiso 1 1 calc R . .
H14C H 0.9022 0.6204 0.2997 0.068 Uiso 1 1 calc R . .
C15 C 1.0453(8) 0.7981(10) 0.0632(4) 0.031(2) Uani 1 1 d . . .
H15A H 0.9673 0.8237 0.0502 0.037 Uiso 1 1 calc R . .
C16 C 1.0675(9) 0.6489(11) 0.0400(5) 0.042(3) Uani 1 1 d . . .
H16A H 1.0193 0.5798 0.0566 0.063 Uiso 1 1 calc R . .
H16B H 1.1444 0.6231 0.0513 0.063 Uiso 1 1 calc R . .
H16C H 1.0531 0.6484 -0.0027 0.063 Uiso 1 1 calc R . .
C17 C 1.1202(8) 0.9070(11) 0.0370(4) 0.040(2) Uani 1 1 d . . .
H17A H 1.1056 1.0024 0.0517 0.059 Uiso 1 1 calc R . .
H17B H 1.1056 0.9061 -0.0057 0.059 Uiso 1 1 calc R . .
H17C H 1.1972 0.8818 0.0482 0.059 Uiso 1 1 calc R . .
C18 C 0.6008(7) 0.7605(10) 0.0633(4) 0.031(2) Uani 1 1 d . . .
C19 C 0.5284(7) 0.6966(10) 0.0995(4) 0.034(2) Uani 1 1 d . . .
C20 C 0.4319(8) 0.6438(10) 0.0737(5) 0.036(2) Uani 1 1 d . . .
H20A H 0.3813 0.6014 0.0971 0.043 Uiso 1 1 calc R . .
C21 C 0.4068(7) 0.6508(10) 0.0145(5) 0.040(3) Uani 1 1 d . . .
H21A H 0.3388 0.6129 -0.0025 0.048 Uiso 1 1 calc R . .
C22 C 0.4779(8) 0.7117(10) -0.0213(4) 0.033(2) Uani 1 1 d . . .
H22A H 0.4586 0.7141 -0.0623 0.039 Uiso 1 1 calc R . .
C23 C 0.5790(7) 0.7703(9) 0.0025(4) 0.025(2) Uani 1 1 d . . .
C24 C 0.5551(8) 0.6893(11) 0.1652(4) 0.037(2) Uani 1 1 d . . .
H24A H 0.6367 0.6974 0.1731 0.045 Uiso 1 1 calc R . .
C25 C 0.523(2) 0.5475(18) 0.1916(8) 0.172(13) Uani 1 1 d . . .
H25A H 0.5546 0.4686 0.1710 0.259 Uiso 1 1 calc R . .
H25B H 0.4428 0.5386 0.1878 0.259 Uiso 1 1 calc R . .
H25C H 0.5511 0.5444 0.2331 0.259 Uiso 1 1 calc R . .
C26 C 0.5081(13) 0.8092(18) 0.1959(6) 0.100(6) Uani 1 1 d . . .
H26A H 0.5285 0.8994 0.1785 0.151 Uiso 1 1 calc R . .
H26B H 0.5367 0.8072 0.2373 0.151 Uiso 1 1 calc R . .
H26C H 0.4279 0.8005 0.1924 0.151 Uiso 1 1 calc R . .
C27 C 0.6603(8) 0.8304(10) -0.0358(4) 0.031(2) Uani 1 1 d . . .
H27A H 0.7111 0.8943 -0.0110 0.038 Uiso 1 1 calc R . .
C28 C 0.6065(9) 0.9199(12) -0.0860(5) 0.052(3) Uani 1 1 d . . .
H28A H 0.5630 0.9960 -0.0704 0.078 Uiso 1 1 calc R . .
H28B H 0.5583 0.8593 -0.1122 0.078 Uiso 1 1 calc R . .
H28C H 0.6633 0.9619 -0.1077 0.078 Uiso 1 1 calc R . .
C29 C 0.7296(9) 0.7104(10) -0.0579(5) 0.045(3) Uani 1 1 d . . .
H29A H 0.7638 0.6556 -0.0246 0.068 Uiso 1 1 calc R . .
H29B H 0.7869 0.7512 -0.0797 0.068 Uiso 1 1 calc R . .
H29C H 0.6826 0.6475 -0.0837 0.068 Uiso 1 1 calc R . .

loop_
_atom_site_aniso_label
_atom_site_aniso_U_11
_atom_site_aniso_U_22
_atom_site_aniso_U_33
_atom_site_aniso_U_23
_atom_site_aniso_U_13
_atom_site_aniso_U_12
Au1 0.0348(3) 0.0280(3) 0.0255(3) -0.00086(14) -0.00354(18) -0.00379(14)
O1 0.0232(16) 0.0216(16) 0.0204(16) 0.0024(9) 0.0005(10) 0.0001(9)
C1 0.030(5) 0.027(5) 0.027(5) 0.005(4) 0.004(4) -0.006(4)
N2 0.031(4) 0.030(4) 0.026(4) -0.005(3) 0.002(3) -0.002(3)
C3 0.027(3) 0.022(3) 0.026(3) 0.0014(18) 0.0031(18) 0.0013(18)
C4 0.029(5) 0.022(5) 0.030(6) 0.007(4) 0.000(4) 0.007(4)
N5 0.029(4) 0.023(4) 0.024(4) 0.010(3) -0.005(3) 0.004(3)
C6 0.030(5) 0.023(5) 0.027(5) 0.007(4) -0.006(4) -0.001(4)
C7 0.035(5) 0.026(5) 0.030(6) 0.005(4) 0.009(4) 0.002(4)
C8 0.036(6) 0.038(6) 0.033(6) -0.004(4) -0.009(5) -0.001(4)
C9 0.029(5) 0.049(7) 0.055(8) -0.007(5) -0.003(5) 0.008(5)
C10 0.027(5) 0.061(7) 0.045(7) -0.010(5) 0.010(5) 0.006(5)
C11 0.033(5) 0.021(5) 0.021(5) -0.003(4) 0.008(4) -0.004(4)
C12 0.025(5) 0.036(6) 0.037(6) 0.001(5) 0.001(4) 0.003(4)
C13 0.060(7) 0.040(6) 0.034(6) -0.009(5) 0.014(5) -0.019(5)
C14 0.049(6) 0.055(7) 0.036(6) -0.010(5) 0.014(5) -0.017(5)
C15 0.030(5) 0.040(6) 0.023(5) 0.004(4) 0.002(4) -0.006(4)
C16 0.047(6) 0.050(7) 0.031(6) -0.014(5) 0.012(5) 0.002(5)
C17 0.043(6) 0.044(6) 0.032(6) -0.003(5) 0.007(5) -0.008(5)
C18 0.026(5) 0.032(5) 0.036(6) 0.006(4) 0.003(4) -0.006(4)
C19 0.024(5) 0.043(6) 0.035(6) 0.002(5) 0.004(4) 0.002(4)
C20 0.029(5) 0.041(6) 0.039(6) 0.008(4) 0.009(5) 0.003(4)
C21 0.021(5) 0.037(6) 0.062(8) -0.002(5) -0.002(5) -0.006(4)
C22 0.033(5) 0.032(5) 0.032(6) 0.003(4) -0.002(4) 0.004(4)
C23 0.028(5) 0.024(5) 0.022(5) 0.001(4) -0.002(4) 0.000(4)
C24 0.033(5) 0.052(7) 0.027(6) -0.004(5) 0.002(4) -0.005(5)
C25 0.34(4) 0.116(15) 0.051(11) 0.038(10) -0.044(16) -0.127(19)
C26 0.105(12) 0.156(16) 0.039(9) -0.030(9) 0.003(8) 0.072(11)
C27 0.040(5) 0.031(5) 0.023(5) -0.002(4) 0.003(4) -0.003(4)
C28 0.043(6) 0.056(7) 0.058(8) 0.021(6) 0.010(6) -0.004(5)
C29 0.050(6) 0.037(6) 0.053(7) -0.006(5) 0.026(6) -0.006(5)

loop_
_atom_type_symbol
_atom_type_description
_atom_type_scat_dispersion_real
_atom_type_scat_dispersion_imag
_atom_type_scat_source
C C 0.0033 0.0016 'International Tables Vol C Tables 4.2.6.8 and 6.1.1.4'
H H 0.0000 0.0000 'International Tables Vol C Tables 4.2.6.8 and 6.1.1.4'
N N 0.0061 0.0033 'International Tables Vol C Tables 4.2.6.8 and 6.1.1.4'
O O 0.0106 0.0060 'International Tables Vol C Tables 4.2.6.8 and 6.1.1.4'
Au Au -2.0133 8.8022 'International Tables Vol C Tables 4.2.6.8 and 6.1.1.4'

loop_
_geom_angle_atom_site_label_1
_geom_angle_atom_site_label_2
_geom_angle_atom_site_label_3
_geom_angle
_geom_angle_site_symmetry_1
_geom_angle_site_symmetry_3
_geom_angle_publ_flag
C1 Au1 O1 177.1(3) . . ?
Au1 O1 H1O 111.9(19) . . ?
N2 C1 N5 101.8(8) . . ?
N2 C1 Au1 131.6(7) . . ?
N5 C1 Au1 126.6(6) . . ?
C1 N2 C3 112.4(7) . . ?
C1 N2 C6 124.6(8) . . ?
C3 N2 C6 123.0(7) . . ?
C4 C3 N2 106.6(8) . . ?
C4 C3 H3A 126.7 . . ?
N2 C3 H3A 126.7 . . ?
C3 C4 N5 107.4(7) . . ?
C3 C4 H4A 126.3 . . ?
N5 C4 H4A 126.3 . . ?
C4 N5 C1 111.8(7) . . ?
C4 N5 C18 123.4(7) . . ?
C1 N5 C18 124.7(7) . . ?
C11 C6 C7 125.1(8) . . ?
C11 C6 N2 117.1(8) . . ?
C7 C6 N2 117.8(8) . . ?
C8 C7 C6 116.4(8) . . ?
C8 C7 C12 121.0(9) . . ?
C6 C7 C12 122.7(8) . . ?
C9 C8 C7 120.4(10) . . ?
C9 C8 H8A 119.8 . . ?
C7 C8 H8A 119.8 . . ?
C8 C9 C10 122.4(9) . . ?
C8 C9 H9A 118.8 . . ?
C10 C9 H9A 118.8 . . ?
C9 C10 C11 119.5(9) . . ?
C9 C10 H10A 120.3 . . ?
C11 C10 H10A 120.3 . . ?
C6 C11 C10 116.1(9) . . ?
C6 C11 C15 123.9(8) . . ?
C10 C11 C15 120.0(8) . . ?
C13 C12 C7 112.8(8) . . ?
C13 C12 C14 110.7(8) . . ?
C7 C12 C14 110.3(8) . . ?
C13 C12 H12A 107.6 . . ?
C7 C12 H12A 107.6 . . ?
C14 C12 H12A 107.6 . . ?
C12 C13 H13A 109.5 . . ?
C12 C13 H13B 109.5 . . ?
H13A C13 H13B 109.5 . . ?
C12 C13 H13C 109.5 . . ?
H13A C13 H13C 109.5 . . ?
H13B C13 H13C 109.5 . . ?
C12 C14 H14A 109.5 . . ?
C12 C14 H14B 109.5 . . ?
H14A C14 H14B 109.5 . . ?
C12 C14 H14C 109.5 . . ?
H14A C14 H14C 109.5 . . ?
H14B C14 H14C 109.5 . . ?
C11 C15 C16 110.3(8) . . ?
C11 C15 C17 112.2(7) . . ?
C16 C15 C17 109.6(8) . . ?
C11 C15 H15A 108.2 . . ?
C16 C15 H15A 108.2 . . ?
C17 C15 H15A 108.2 . . ?
C15 C16 H16A 109.5 . . ?
C15 C16 H16B 109.5 . . ?
H16A C16 H16B 109.5 . . ?
C15 C16 H16C 109.5 . . ?
H16A C16 H16C 109.5 . . ?
H16B C16 H16C 109.5 . . ?
C15 C17 H17A 109.5 . . ?
C15 C17 H17B 109.5 . . ?
H17A C17 H17B 109.5 . . ?
C15 C17 H17C 109.5 . . ?
H17A C17 H17C 109.5 . . ?
H17B C17 H17C 109.5 . . ?
C23 C18 C19 123.4(8) . . ?
C23 C18 N5 117.7(8) . . ?
C19 C18 N5 118.9(9) . . ?
C20 C19 C18 117.8(9) . . ?
C20 C19 C24 120.6(9) . . ?
C18 C19 C24 121.6(8) . . ?
C19 C20 C21 121.0(9) . . ?
C19 C20 H20A 119.5 . . ?
C21 C20 H20A 119.5 . . ?
C20 C21 C22 121.5(9) . . ?
C20 C21 H21A 119.3 . . ?
C22 C21 H21A 119.3 . . ?
C21 C22 C23 120.7(9) . . ?
C21 C22 H22A 119.6 . . ?
C23 C22 H22A 119.6 . . ?
C18 C23 C22 115.6(8) . . ?
C18 C23 C27 122.7(8) . . ?
C22 C23 C27 121.6(8) . . ?
C26 C24 C19 112.9(9) . . ?
C26 C24 C25 110.1(14) . . ?
C19 C24 C25 113.5(10) . . ?
C26 C24 H24A 106.6 . . ?
C19 C24 H24A 106.6 . . ?
C25 C24 H24A 106.6 . . ?
C24 C25 H25A 109.5 . . ?
C24 C25 H25B 109.5 . . ?
H25A C25 H25B 109.5 . . ?
C24 C25 H25C 109.5 . . ?
H25A C25 H25C 109.5 . . ?
H25B C25 H25C 109.5 . . ?
C24 C26 H26A 109.5 . . ?
C24 C26 H26B 109.5 . . ?
H26A C26 H26B 109.5 . . ?
C24 C26 H26C 109.5 . . ?
H26A C26 H26C 109.5 . . ?
H26B C26 H26C 109.5 . . ?
C23 C27 C28 113.0(8) . . ?
C23 C27 C29 110.0(8) . . ?
C28 C27 C29 111.5(9) . . ?
C23 C27 H27A 107.4 . . ?
C28 C27 H27A 107.4 . . ?
C29 C27 H27A 107.4 . . ?
C27 C28 H28A 109.5 . . ?
C27 C28 H28B 109.5 . . ?
H28A C28 H28B 109.5 . . ?
C27 C28 H28C 109.5 . . ?
H28A C28 H28C 109.5 . . ?
H28B C28 H28C 109.5 . . ?
C27 C29 H29A 109.5 . . ?
C27 C29 H29B 109.5 . . ?
H29A C29 H29B 109.5 . . ?
C27 C29 H29C 109.5 . . ?
H29A C29 H29C 109.5 . . ?
H29B C29 H29C 109.5 . . ?

loop_
_geom_bond_atom_site_label_1
_geom_bond_atom_site_label_2
_geom_bond_distance
_geom_bond_site_symmetry_2
_geom_bond_publ_flag
Au1 C1 1.935(10) . ?
Au1 O1 2.078(6) . ?
O1 H1O 0.97(2) . ?
C1 N2 1.367(11) . ?
C1 N5 1.375(11) . ?
N2 C3 1.379(11) . ?
N2 C6 1.476(11) . ?
C3 C4 1.325(13) . ?
C3 H3A 0.9500 . ?
C4 N5 1.374(10) . ?
C4 H4A 0.9500 . ?
N5 C18 1.445(11) . ?
C6 C11 1.378(12) . ?
C6 C7 1.402(13) . ?
C7 C8 1.400(13) . ?
C7 C12 1.524(13) . ?
C8 C9 1.367(14) . ?
C8 H8A 0.9500 . ?
C9 C10 1.383(15) . ?
C9 H9A 0.9500 . ?
C10 C11 1.429(13) . ?
C10 H10A 0.9500 . ?
C11 C15 1.501(12) . ?
C12 C13 1.516(13) . ?
C12 C14 1.535(14) . ?
C12 H12A 1.0000 . ?
C13 H13A 0.9800 . ?
C13 H13B 0.9800 . ?
C13 H13C 0.9800 . ?
C14 H14A 0.9800 . ?
C14 H14B 0.9800 . ?
C14 H14C 0.9800 . ?
C15 C16 1.532(13) . ?
C15 C17 1.536(12) . ?
C15 H15A 1.0000 . ?
C16 H16A 0.9800 . ?
C16 H16B 0.9800 . ?
C16 H16C 0.9800 . ?
C17 H17A 0.9800 . ?
C17 H17B 0.9800 . ?
C17 H17C 0.9800 . ?
C18 C23 1.400(12) . ?
C18 C19 1.411(13) . ?
C19 C20 1.359(13) . ?
C19 C24 1.514(13) . ?
C20 C21 1.367(14) . ?
C20 H20A 0.9500 . ?
C21 C22 1.382(14) . ?
C21 H21A 0.9500 . ?
C22 C23 1.412(12) . ?
C22 H22A 0.9500 . ?
C23 C27 1.506(12) . ?
C24 C26 1.476(16) . ?
C24 C25 1.531(17) . ?
C24 H24A 1.0000 . ?
C25 H25A 0.9800 . ?
C25 H25B 0.9800 . ?
C25 H25C 0.9800 . ?
C26 H26A 0.9800 . ?
C26 H26B 0.9800 . ?
C26 H26C 0.9800 . ?
C27 C28 1.521(13) . ?
C27 C29 1.528(13) . ?
C27 H27A 1.0000 . ?
C28 H28A 0.9800 . ?
C28 H28B 0.9800 . ?
C28 H28C 0.9800 . ?
C29 H29A 0.9800 . ?
C29 H29B 0.9800 . ?
C29 H29C 0.9800 . ?

loop_
_geom_torsion_atom_site_label_1
_geom_torsion_atom_site_label_2
_geom_torsion_atom_site_label_3
_geom_torsion_atom_site_label_4
_geom_torsion
_geom_torsion_site_symmetry_1
_geom_torsion_site_symmetry_2
_geom_torsion_site_symmetry_3
_geom_torsion_site_symmetry_4
_geom_torsion_publ_flag
N5 C1 N2 C3 0.3(10) . . . . ?
Au1 C1 N2 C3 -179.9(7) . . . . ?
N5 C1 N2 C6 177.7(8) . . . . ?
Au1 C1 N2 C6 -2.5(14) . . . . ?
C1 N2 C3 C4 0.1(11) . . . . ?
C6 N2 C3 C4 -177.4(8) . . . . ?
N2 C3 C4 N5 -0.5(11) . . . . ?
C3 C4 N5 C1 0.7(11) . . . . ?
C3 C4 N5 C18 177.9(8) . . . . ?
N2 C1 N5 C4 -0.6(10) . . . . ?
Au1 C1 N5 C4 179.6(7) . . . . ?
N2 C1 N5 C18 -177.7(8) . . . . ?
Au1 C1 N5 C18 2.5(13) . . . . ?
C1 N2 C6 C11 86.4(11) . . . . ?
C3 N2 C6 C11 -96.5(10) . . . . ?
C1 N2 C6 C7 -95.5(10) . . . . ?
C3 N2 C6 C7 81.7(11) . . . . ?
C11 C6 C7 C8 1.5(13) . . . . ?
N2 C6 C7 C8 -176.5(8) . . . . ?
C11 C6 C7 C12 -177.6(9) . . . . ?
N2 C6 C7 C12 4.4(13) . . . . ?
C6 C7 C8 C9 0.0(14) . . . . ?
C12 C7 C8 C9 179.1(9) . . . . ?
C7 C8 C9 C10 -1.0(16) . . . . ?
C8 C9 C10 C11 0.6(16) . . . . ?
C7 C6 C11 C10 -1.9(13) . . . . ?
N2 C6 C11 C10 176.1(8) . . . . ?
C7 C6 C11 C15 176.9(8) . . . . ?
N2 C6 C11 C15 -5.1(12) . . . . ?
C9 C10 C11 C6 0.8(14) . . . . ?
C9 C10 C11 C15 -178.0(9) . . . . ?
C8 C7 C12 C13 39.9(12) . . . . ?
C6 C7 C12 C13 -141.0(9) . . . . ?
C8 C7 C12 C14 -84.4(11) . . . . ?
C6 C7 C12 C14 94.6(10) . . . . ?
C6 C11 C15 C16 -110.3(10) . . . . ?
C10 C11 C15 C16 68.4(10) . . . . ?
C6 C11 C15 C17 127.2(9) . . . . ?
C10 C11 C15 C17 -54.1(11) . . . . ?
C4 N5 C18 C23 78.3(12) . . . . ?
C1 N5 C18 C23 -104.9(10) . . . . ?
C4 N5 C18 C19 -101.8(10) . . . . ?
C1 N5 C18 C19 74.9(12) . . . . ?
C23 C18 C19 C20 -0.9(14) . . . . ?
N5 C18 C19 C20 179.3(8) . . . . ?
C23 C18 C19 C24 -179.6(9) . . . . ?
N5 C18 C19 C24 0.6(13) . . . . ?
C18 C19 C20 C21 0.9(14) . . . . ?
C24 C19 C20 C21 179.5(9) . . . . ?
C19 C20 C21 C22 -0.1(15) . . . . ?
C20 C21 C22 C23 -0.7(14) . . . . ?
C19 C18 C23 C22 0.2(13) . . . . ?
N5 C18 C23 C22 180.0(8) . . . . ?
C19 C18 C23 C27 -176.0(9) . . . . ?
N5 C18 C23 C27 3.8(13) . . . . ?
C21 C22 C23 C18 0.6(13) . . . . ?
C21 C22 C23 C27 176.8(9) . . . . ?
C20 C19 C24 C26 -84.6(13) . . . . ?
C18 C19 C24 C26 94.0(12) . . . . ?
C20 C19 C24 C25 41.5(17) . . . . ?
C18 C19 C24 C25 -139.9(15) . . . . ?
C18 C23 C27 C28 -141.5(10) . . . . ?
C22 C23 C27 C28 42.5(12) . . . . ?
C18 C23 C27 C29 93.2(11) . . . . ?
C22 C23 C27 C29 -82.8(11) . . . . ?

loop_
_cod_related_entry_id
_cod_related_entry_database
_cod_related_entry_code
1 ChemSpider 30653195
